data_7009837
loop_
_publ_author_name
'Doyle, Roy J.'
'Habermehl, Nicole'
'Salem, Geoffrey'
'Willis, Anthony C.'

_publ_section_title
;
 Synthesis of chiral multidentate tertiary arsines with As4 or As6
 donor atoms
;
_journal_issue 20
_journal_name_full 'Journal of the Chemical Society, Dalton Transactions'
_journal_page_first 3603
_journal_paper_doi 10.1039/b003981k
_journal_year 2000
_chemical_formula_moiety 'C32 H48 As6 Co 3+, (F6 P -)3, C3 H6 O, 0.31(H2 O)'
_chemical_formula_sum 'C35 H54.62 As6 Co F18 O1.31 P3'
_chemical_formula_weight 1439.75
_space_group_IT_number 61
_symmetry_cell_setting orthorhombic
_symmetry_Int_Tables_number 61
_symmetry_space_group_name_Hall '-P 2ac 2ab'
_symmetry_space_group_name_H-M 'P b c a'
_audit_creation_date 1999-03-10
_audit_creation_method 'by teXsan v1.8'
_audit_update_record
;
2000-05-19  acw edits cif
2000-05-19  passes checkcif tests with minor warnings
;
_cell_angle_alpha 90
_cell_angle_beta 90
_cell_angle_gamma 90
_cell_formula_units_Z 8
_cell_length_a 13.080(3)
_cell_length_b 24.057(4)
_cell_length_c 31.300(4)
_cell_measurement_reflns_used 23
_cell_measurement_temperature 193.2
_cell_measurement_theta_max 54.8
_cell_measurement_theta_min 53.1
_cell_volume 9849(3)
_computing_cell_refinement 'MSC/AFC Diffractometer Control'
_computing_data_collection 'MSC/AFC Diffractometer Control'
_computing_data_reduction 'teXsan (MSC, 1992-1997)'
_computing_publication_material 'teXsan (MSC, 1992-1997)'
_computing_structure_refinement 'teXsan (MSC, 1992-1997)'
_computing_structure_solution
;
SIR92 (Altomare, et. al. 1994)
;
_diffrn_ambient_temperature 193.2
_diffrn_measurement_device_details
;
Rigaku AFC6R diffractometer with extended arm and
evacuated collimator and beam tunnel.
Data cannot be collected beyond \y 60 deg in this configuration.
;
_diffrn_measurement_device_type 'Rigaku AFC6R'
_diffrn_measurement_method \w-2\q
_diffrn_orient_matrix_UB_11 0.00796
_diffrn_orient_matrix_UB_12 0.03899
_diffrn_orient_matrix_UB_13 -0.01057
_diffrn_orient_matrix_UB_21 -0.04967
_diffrn_orient_matrix_UB_22 0.01314
_diffrn_orient_matrix_UB_23 0.02209
_diffrn_orient_matrix_UB_31 0.05758
_diffrn_orient_matrix_UB_32 0.00594
_diffrn_orient_matrix_UB_33 0.02052
_diffrn_radiation_detector 'scintillation counter'
_diffrn_radiation_monochromator graphite
_diffrn_radiation_source 'Rigaku rotating anode'
_diffrn_radiation_type 'Cu K\a'
_diffrn_radiation_wavelength 1.5418
_diffrn_reflns_av_R_equivalents 0.00000
_diffrn_reflns_av_sigmaI/netI 0.070
_diffrn_reflns_limit_h_max 14
_diffrn_reflns_limit_h_min 0
_diffrn_reflns_limit_k_max 27
_diffrn_reflns_limit_k_min 0
_diffrn_reflns_limit_l_max 35
_diffrn_reflns_limit_l_min 0
_diffrn_reflns_number 8059
_diffrn_reflns_reduction_process 'Lp corrections applied'
_diffrn_reflns_theta_max 60.05
_diffrn_reflns_theta_min 2.32
_diffrn_standards_decay_% -1.47
_diffrn_standards_interval_count 150
_diffrn_standards_number 3
_exptl_absorpt_coefficient_mu 9.047
_exptl_absorpt_correction_T_max 0.344
_exptl_absorpt_correction_T_min 0.232
_exptl_absorpt_correction_type analytical
_exptl_absorpt_process_details
;
analytical (de Meulenaer & Tompa, 1965)
;
_exptl_crystal_colour yellow
_exptl_crystal_density_diffrn 1.942
_exptl_crystal_density_meas ?
_exptl_crystal_description octahedron
_exptl_crystal_F_000 5656.80
_exptl_crystal_size_max 0.20
_exptl_crystal_size_mid 0.20
_exptl_crystal_size_min 0.16
_refine_diff_density_max 1.15
_refine_diff_density_min -0.92
_refine_ls_extinction_method none
_refine_ls_goodness_of_fit_all 1.908
_refine_ls_goodness_of_fit_ref 2.133
_refine_ls_hydrogen_treatment noref
_refine_ls_matrix_type full
_refine_ls_number_constraints 0
_refine_ls_number_parameters 581
_refine_ls_number_reflns 5385
_refine_ls_number_restraints 0
_refine_ls_R_factor_all 0.0768
_refine_ls_R_factor_gt 0.0473
_refine_ls_shift/su_max 0.0590
_refine_ls_shift/su_mean 0.0060
_refine_ls_structure_factor_coef F
_refine_ls_weighting_details 'w = 1/[\s^2^(Fo) + 0.00010|Fo|^2^]'
_refine_ls_weighting_scheme calc
_refine_ls_wR_factor_all 0.0574
_refine_ls_wR_factor_ref 0.0542
_reflns_number_gt 5385
_reflns_number_total 7312
_reflns_threshold_expression I>2.00\s(I)
_cod_data_source_file b003981k.txt
_cod_data_source_block rxd12
_cod_depositor_comments
;
The following automatic conversions were performed:

'_refine_ls_weighting_scheme' value 'w = 1/[\s^2^(Fo) +
0.00010|Fo|^2^]' was changed to 'calc'. New tag
'_refine_ls_weighting_details' was created. The value of the new tag
was set to 'w = 1/[\s^2^(Fo) + 0.00010|Fo|^2^]'.

Automatic conversion script
Id: cif_fix_values 3143 2015-03-26 13:38:13Z robertas 
;
_cod_original_sg_symbol_H-M 'P b c a    '
_cod_original_formula_sum 'C35 H54.62 As6 Co F18 O1.31 P3 '
_cod_database_code 7009837

loop_
_symmetry_equiv_pos_as_xyz
'   +x,   +y,   +z'
'1/2+x,1/2-y,   -z'
'   -x,1/2+y,1/2-z'
'1/2-x,   -y,1/2+z'
'   -x,   -y,   -z'
'1/2-x,1/2+y,   +z'
'   +x,1/2-y,1/2+z'
'1/2+x,   +y,1/2-z'

loop_
_atom_site_label
_atom_site_fract_x
_atom_site_fract_y
_atom_site_fract_z
_atom_site_U_iso_or_equiv
_atom_site_occupancy
_atom_site_refinement_flags
_atom_site_adp_type
_atom_site_calc_flag
_atom_site_calc_attached_atom
As(1) 0.30385(7) 0.16164(4) 0.56234(3) 0.0235(3) 1.000 . Uani d ?
As(2) 0.24809(8) 0.03308(4) 0.57922(3) 0.0276(3) 1.000 . Uani d ?
As(3) 0.48954(7) 0.08751(4) 0.59536(3) 0.0245(3) 1.000 . Uani d ?
As(4) 0.36521(7) 0.04058(4) 0.67680(3) 0.0258(3) 1.000 . Uani d ?
As(5) 0.39257(7) 0.18221(4) 0.65540(3) 0.0232(2) 1.000 . Uani d ?
As(6) 0.16628(7) 0.13029(4) 0.65138(3) 0.0244(3) 1.000 . Uani d ?
Co(1) 0.3241(1) 0.10333(5) 0.62128(4) 0.0218(4) 1.000 . Uani d ?
P(1) -0.0206(2) -0.0980(1) 0.68755(9) 0.0387(7) 1.000 . Uani d ?
P(2) 0.2926(2) 0.1969(1) 0.81632(9) 0.0414(8) 1.000 . Uani d ?
P(3) 0.3599(2) 0.1442(1) 0.9889(1) 0.0475(9) 1.000 . Uani d ?
F(1) 0.0056(9) -0.0345(3) 0.6887(3) 0.150(4) 1.000 . Uani d ?
F(2) 0.0666(7) -0.1104(3) 0.6542(3) 0.118(3) 1.000 . Uani d ?
F(3) -0.0939(8) -0.0884(5) 0.6519(3) 0.184(5) 1.000 . Uani d ?
F(4) -0.0375(6) -0.1616(3) 0.6899(3) 0.094(3) 1.000 . Uani d ?
F(5) -0.1015(5) -0.0831(3) 0.7223(2) 0.088(3) 1.000 . Uani d ?
F(6) 0.0603(7) -0.1059(4) 0.7236(3) 0.142(4) 1.000 . Uani d ?
F(7) 0.3497(5) 0.2476(3) 0.7950(2) 0.083(3) 1.000 . Uani d ?
F(8) 0.3880(4) 0.1579(2) 0.8055(2) 0.054(2) 1.000 . Uani d ?
F(9) 0.2439(5) 0.1819(3) 0.7714(2) 0.079(2) 1.000 . Uani d ?
F(10) 0.2372(6) 0.1455(3) 0.8360(2) 0.092(3) 1.000 . Uani d ?
F(11) 0.1968(4) 0.2346(3) 0.8274(2) 0.075(2) 1.000 . Uani d ?
F(12) 0.3449(6) 0.2129(3) 0.8595(2) 0.089(3) 1.000 . Uani d ?
F(13) 0.3529(7) 0.1209(4) 0.9443(2) 0.142(4) 1.000 . Uani d ?
F(14) 0.2495(6) 0.1209(4) 0.9969(3) 0.119(3) 1.000 . Uani d ?
F(15) 0.4026(7) 0.0911(3) 1.0095(4) 0.151(4) 1.000 . Uani d ?
F(16) 0.3663(6) 0.1708(3) 1.0361(2) 0.098(3) 1.000 . Uani d ?
F(17) 0.4698(5) 0.1675(3) 0.9814(2) 0.084(3) 1.000 . Uani d ?
F(18) 0.3121(6) 0.2006(3) 0.9750(3) 0.112(3) 1.000 . Uani d ?
O(1) 0.4661(8) 0.3957(5) 0.9416(4) 0.135(5) 1.000 . Uani d ?
O(2) 0.227(3) -0.147(2) 0.609(1) 0.177 0.31(2) . Uiso d ?
C(1) 0.5874(7) 0.2490(4) 0.5584(3) 0.037(3) 1.000 . Uani d ?
C(2) 0.5124(6) 0.2068(3) 0.5765(3) 0.027(2) 1.000 . Uani d ?
C(3) 0.4313(6) 0.1939(3) 0.5420(3) 0.028(2) 1.000 . Uani d ?
C(4) 0.2135(7) 0.2248(4) 0.5642(3) 0.036(3) 1.000 . Uani d ?
C(5) 0.2511(7) 0.1187(4) 0.5152(3) 0.029(2) 1.000 . Uani d ?
C(6) 0.2348(7) 0.1424(4) 0.4753(3) 0.033(3) 1.000 . Uani d ?
C(7) 0.1931(8) 0.1111(4) 0.4433(3) 0.043(3) 1.000 . Uani d ?
C(8) 0.1683(8) 0.0554(4) 0.4503(3) 0.049(3) 1.000 . Uani d ?
C(9) 0.1867(8) 0.0316(4) 0.4898(3) 0.044(3) 1.000 . Uani d ?
C(10) 0.2276(6) 0.0624(4) 0.5226(3) 0.028(2) 1.000 . Uani d ?
C(11) 0.3232(9) -0.0355(4) 0.5701(3) 0.047(3) 1.000 . Uani d ?
C(12) 0.1144(8) 0.0037(4) 0.5919(3) 0.048(3) 1.000 . Uani d ?
C(13) 0.5710(6) 0.1541(4) 0.5876(3) 0.030(3) 1.000 . Uani d ?
C(14) 0.5151(7) 0.0495(4) 0.5416(3) 0.040(3) 1.000 . Uani d ?
C(15) 0.5623(6) 0.0429(3) 0.6363(3) 0.026(2) 1.000 . Uani d ?
C(16) 0.6660(7) 0.0327(4) 0.6319(3) 0.037(3) 1.000 . Uani d ?
C(17) 0.7154(7) 0.0008(4) 0.6626(3) 0.043(3) 1.000 . Uani d ?
C(18) 0.6610(8) -0.0215(4) 0.6964(3) 0.043(3) 1.000 . Uani d ?
C(19) 0.5601(7) -0.0101(4) 0.7008(3) 0.034(3) 1.000 . Uani d ?
C(20) 0.5112(7) 0.0234(3) 0.6713(3) 0.027(2) 1.000 . Uani d ?
C(21) 0.3519(8) 0.0614(4) 0.7365(3) 0.042(3) 1.000 . Uani d ?
C(22) 0.3034(8) -0.0324(4) 0.6802(3) 0.042(3) 1.000 . Uani d ?
C(23) 0.4632(6) 0.2330(3) 0.6162(3) 0.030(3) 1.000 . Uani d ?
C(24) 0.4883(7) 0.1765(4) 0.7026(3) 0.037(3) 1.000 . Uani d ?
C(25) 0.2794(6) 0.2257(4) 0.6776(3) 0.025(2) 1.000 . Uani d ?
C(26) 0.2965(7) 0.2773(4) 0.6963(3) 0.033(3) 1.000 . Uani d ?
C(27) 0.2155(8) 0.3062(4) 0.7127(3) 0.043(3) 1.000 . Uani d ?
C(28) 0.1181(7) 0.2848(4) 0.7097(3) 0.041(3) 1.000 . Uani d ?
C(29) 0.1008(7) 0.2338(4) 0.6909(3) 0.037(3) 1.000 . Uani d ?
C(30) 0.1834(6) 0.2040(3) 0.6748(3) 0.026(2) 1.000 . Uani d ?
C(31) 0.0464(7) 0.1359(4) 0.6148(3) 0.033(3) 1.000 . Uani d ?
C(32) 0.1080(7) 0.0906(4) 0.6989(3) 0.037(3) 1.000 . Uani d ?
C(33) 0.4619(9) 0.3602(5) 0.9136(5) 0.067(4) 1.000 . Uani d ?
C(34) 0.416(2) 0.3700(7) 0.8721(5) 0.167(9) 1.000 . Uani d ?
C(35) 0.497(2) 0.3048(8) 0.9196(5) 0.167(9) 1.000 . Uani d ?
H(1) 0.6379 0.2574 0.5792 0.045 1.000 . Uiso c ?
H(2) 0.6194 0.2340 0.5337 0.045 1.000 . Uiso c ?
H(3) 0.5518 0.2821 0.5509 0.045 1.000 . Uiso c ?
H(4) 0.4608 0.1686 0.5222 0.034 1.000 . Uiso c ?
H(5) 0.4153 0.2277 0.5278 0.034 1.000 . Uiso c ?
H(6) 0.2337 0.2489 0.5867 0.043 1.000 . Uiso c ?
H(7) 0.2169 0.2442 0.5378 0.043 1.000 . Uiso c ?
H(8) 0.1455 0.2125 0.5690 0.043 1.000 . Uiso c ?
H(9) 0.2525 0.1801 0.4703 0.040 1.000 . Uiso c ?
H(10) 0.1810 0.1274 0.4161 0.052 1.000 . Uiso c ?
H(11) 0.1390 0.0339 0.4280 0.058 1.000 . Uiso c ?
H(12) 0.1707 -0.0064 0.4944 0.053 1.000 . Uiso c ?
H(13) 0.3212 -0.0573 0.5954 0.057 1.000 . Uiso c ?
H(14) 0.2930 -0.0556 0.5473 0.057 1.000 . Uiso c ?
H(15) 0.3922 -0.0271 0.5632 0.057 1.000 . Uiso c ?
H(16) 0.0654 0.0328 0.5906 0.058 1.000 . Uiso c ?
H(17) 0.0974 -0.0242 0.5716 0.058 1.000 . Uiso c ?
H(18) 0.1145 -0.0120 0.6198 0.058 1.000 . Uiso c ?
H(19) 0.6072 0.1607 0.6134 0.036 1.000 . Uiso c ?
H(20) 0.6183 0.1472 0.5652 0.036 1.000 . Uiso c ?
H(21) 0.4783 0.0155 0.5410 0.048 1.000 . Uiso c ?
H(22) 0.4934 0.0723 0.5185 0.048 1.000 . Uiso c ?
H(23) 0.5862 0.0421 0.5389 0.048 1.000 . Uiso c ?
H(24) 0.7028 0.0473 0.6083 0.045 1.000 . Uiso c ?
H(25) 0.7869 -0.0058 0.6604 0.052 1.000 . Uiso c ?
H(26) 0.6944 -0.0449 0.7165 0.052 1.000 . Uiso c ?
H(27) 0.5230 -0.0251 0.7242 0.041 1.000 . Uiso c ?
H(28) 0.3874 0.0353 0.7538 0.050 1.000 . Uiso c ?
H(29) 0.3801 0.0974 0.7407 0.050 1.000 . Uiso c ?
H(30) 0.2816 0.0617 0.7442 0.050 1.000 . Uiso c ?
H(31) 0.2350 -0.0290 0.6900 0.050 1.000 . Uiso c ?
H(32) 0.3036 -0.0492 0.6527 0.050 1.000 . Uiso c ?
H(33) 0.3412 -0.0549 0.6995 0.050 1.000 . Uiso c ?
H(34) 0.4148 0.2597 0.6067 0.036 1.000 . Uiso c ?
H(35) 0.5157 0.2511 0.6319 0.036 1.000 . Uiso c ?
H(36) 0.4615 0.1521 0.7237 0.044 1.000 . Uiso c ?
H(37) 0.5517 0.1624 0.6925 0.044 1.000 . Uiso c ?
H(38) 0.4987 0.2122 0.7148 0.044 1.000 . Uiso c ?
H(39) 0.3637 0.2922 0.6978 0.040 1.000 . Uiso c ?
H(40) 0.2264 0.3411 0.7261 0.052 1.000 . Uiso c ?
H(41) 0.0621 0.3054 0.7208 0.050 1.000 . Uiso c ?
H(42) 0.0334 0.2193 0.6890 0.044 1.000 . Uiso c ?
H(43) -0.0062 0.1553 0.6295 0.040 1.000 . Uiso c ?
H(44) 0.0638 0.1554 0.5895 0.040 1.000 . Uiso c ?
H(45) 0.0231 0.0997 0.6077 0.040 1.000 . Uiso c ?
H(46) 0.0537 0.1118 0.7108 0.044 1.000 . Uiso c ?
H(47) 0.0824 0.0558 0.6893 0.044 1.000 . Uiso c ?
H(48) 0.1590 0.0847 0.7200 0.044 1.000 . Uiso c ?
H(49) 0.4490 0.4002 0.8585 0.200 1.000 . Uiso c ?
H(50) 0.4222 0.3375 0.8550 0.200 1.000 . Uiso c ?
H(51) 0.3452 0.3785 0.8757 0.200 1.000 . Uiso c ?
H(52) 0.4595 0.2878 0.9420 0.201 1.000 . Uiso c ?
H(53) 0.4878 0.2843 0.8939 0.201 1.000 . Uiso c ?
H(54) 0.5677 0.3053 0.9268 0.201 1.000 . Uiso c ?

loop_
_atom_site_aniso_label
_atom_site_aniso_U_11
_atom_site_aniso_U_22
_atom_site_aniso_U_33
_atom_site_aniso_U_12
_atom_site_aniso_U_13
_atom_site_aniso_U_23
As(1) 0.0218(5) 0.0247(5) 0.0239(5) 0.0007(4) -0.0012(4) 0.0030(4)
As(2) 0.0325(5) 0.0252(5) 0.0251(5) -0.0022(5) -0.0027(5) -0.0002(4)
As(3) 0.0212(5) 0.0288(5) 0.0233(5) 0.0035(4) 0.0014(4) 0.0024(4)
As(4) 0.0272(5) 0.0272(5) 0.0229(5) -0.0013(4) -0.0007(4) 0.0035(4)
As(5) 0.0176(5) 0.0265(5) 0.0253(5) -0.0031(4) 0.0006(4) -0.0015(4)
As(6) 0.0169(5) 0.0292(5) 0.0272(5) -0.0024(4) 0.0008(4) -0.0006(4)
Co(1) 0.0192(7) 0.0234(7) 0.0229(7) -0.0004(6) 0.0004(6) 0.0023(6)
P(1) 0.043(2) 0.032(1) 0.041(2) 0.003(1) 0.006(1) -0.002(1)
P(2) 0.025(1) 0.054(2) 0.045(2) 0.001(1) 0.002(1) -0.002(1)
P(3) 0.043(2) 0.042(2) 0.057(2) -0.005(1) -0.002(1) 0.005(1)
F(1) 0.25(1) 0.047(5) 0.158(9) -0.042(6) 0.104(9) -0.005(5)
F(2) 0.148(8) 0.082(6) 0.123(7) 0.031(6) 0.092(6) 0.022(5)
F(3) 0.21(1) 0.24(1) 0.099(7) 0.17(1) -0.112(7) -0.098(7)
F(4) 0.090(6) 0.046(4) 0.146(7) -0.008(4) 0.028(5) -0.004(4)
F(5) 0.073(5) 0.104(6) 0.088(5) 0.010(5) 0.043(4) -0.015(5)
F(6) 0.117(7) 0.158(9) 0.150(9) 0.074(7) -0.067(7) -0.079(7)
F(7) 0.058(4) 0.081(5) 0.110(6) -0.012(4) 0.010(4) 0.027(5)
F(8) 0.033(3) 0.067(4) 0.062(4) 0.013(3) 0.002(3) -0.009(3)
F(9) 0.071(5) 0.098(5) 0.067(5) 0.010(4) -0.025(4) -0.015(4)
F(10) 0.083(5) 0.065(5) 0.127(7) -0.004(4) 0.051(5) 0.021(5)
F(11) 0.041(4) 0.069(5) 0.115(6) 0.014(3) -0.003(4) -0.018(4)
F(12) 0.103(6) 0.103(6) 0.062(5) 0.034(5) -0.034(4) -0.030(4)
F(13) 0.129(8) 0.22(1) 0.077(6) -0.085(8) 0.027(6) -0.084(7)
F(14) 0.073(5) 0.157(8) 0.126(7) -0.056(6) -0.010(5) 0.061(6)
F(15) 0.154(9) 0.048(5) 0.25(1) 0.003(5) -0.115(9) 0.022(6)
F(16) 0.113(7) 0.103(6) 0.079(5) -0.024(5) 0.025(5) -0.015(5)
F(17) 0.055(4) 0.121(6) 0.078(5) -0.026(4) 0.017(4) -0.026(5)
F(18) 0.108(7) 0.081(6) 0.145(8) 0.021(5) -0.034(6) 0.022(6)
O(1) 0.106(9) 0.128(9) 0.17(1) -0.065(8) 0.050(8) -0.095(9)
C(1) 0.029(5) 0.043(6) 0.040(6) -0.012(5) 0.004(5) 0.012(5)
C(2) 0.025(5) 0.028(5) 0.029(5) -0.004(4) 0.000(4) 0.009(4)
C(3) 0.024(5) 0.025(5) 0.036(5) 0.002(4) 0.007(4) 0.006(4)
C(4) 0.027(5) 0.033(5) 0.047(6) 0.007(4) 0.003(5) 0.007(5)
C(5) 0.021(5) 0.037(5) 0.027(5) 0.002(4) -0.001(4) 0.002(4)
C(6) 0.036(6) 0.033(5) 0.032(5) 0.002(5) 0.000(5) 0.001(4)
C(7) 0.058(7) 0.048(6) 0.024(5) 0.008(6) -0.012(5) 0.000(5)
C(8) 0.059(7) 0.056(7) 0.031(6) 0.004(6) -0.015(5) -0.013(5)
C(9) 0.048(7) 0.041(6) 0.042(6) -0.013(5) -0.012(5) -0.006(5)
C(10) 0.026(5) 0.032(5) 0.025(5) 0.001(4) -0.008(4) 0.000(4)
C(11) 0.071(8) 0.029(5) 0.042(6) 0.005(5) -0.001(6) -0.007(5)
C(12) 0.059(7) 0.042(6) 0.043(6) -0.017(6) 0.001(6) -0.004(5)
C(13) 0.020(5) 0.037(5) 0.032(5) 0.001(4) 0.007(4) 0.004(4)
C(14) 0.041(6) 0.047(6) 0.031(5) 0.003(5) 0.004(5) -0.006(5)
C(15) 0.025(5) 0.022(5) 0.031(5) 0.005(4) -0.007(4) 0.003(4)
C(16) 0.030(5) 0.043(6) 0.038(6) 0.006(5) -0.001(5) 0.000(5)
C(17) 0.031(6) 0.046(6) 0.053(7) 0.010(5) -0.009(5) -0.006(5)
C(18) 0.042(6) 0.041(6) 0.047(7) 0.012(5) -0.013(5) 0.000(5)
C(19) 0.035(6) 0.037(6) 0.031(5) 0.006(5) -0.006(5) 0.008(4)
C(20) 0.029(5) 0.022(5) 0.030(5) 0.001(4) -0.009(4) 0.001(4)
C(21) 0.055(7) 0.053(6) 0.018(5) 0.005(5) -0.002(5) -0.006(4)
C(22) 0.046(6) 0.034(6) 0.046(6) -0.011(5) -0.001(5) 0.012(5)
C(23) 0.027(5) 0.030(5) 0.032(5) -0.013(4) -0.003(4) 0.004(4)
C(24) 0.032(5) 0.049(6) 0.030(5) -0.004(5) -0.005(4) 0.004(5)
C(25) 0.019(5) 0.033(5) 0.022(5) -0.001(4) 0.003(4) 0.001(4)
C(26) 0.029(5) 0.028(5) 0.043(6) -0.002(4) 0.003(5) -0.003(4)
C(27) 0.055(7) 0.030(6) 0.044(6) 0.004(5) -0.005(5) -0.011(5)
C(28) 0.034(6) 0.041(6) 0.049(6) 0.009(5) 0.003(5) -0.008(5)
C(29) 0.023(5) 0.044(6) 0.044(6) 0.003(4) 0.002(5) -0.002(5)
C(30) 0.026(5) 0.027(5) 0.025(5) 0.002(4) -0.001(4) -0.003(4)
C(31) 0.020(5) 0.036(5) 0.042(6) 0.001(4) -0.006(4) -0.005(5)
C(32) 0.033(6) 0.032(5) 0.045(6) -0.002(4) 0.006(5) 0.004(5)
C(33) 0.050(8) 0.054(8) 0.10(1) -0.005(6) 0.014(8) -0.005(8)
C(34) 0.29(3) 0.14(2) 0.07(1) 0.14(2) 0.03(1) 0.04(1)
C(35) 0.27(3) 0.17(2) 0.07(1) 0.16(2) 0.01(1) 0.00(1)

loop_
_atom_type_symbol
_atom_type_oxidation_number
_atom_type_number_in_cell
_atom_type_scat_dispersion_real
_atom_type_scat_dispersion_imag
_atom_type_scat_source
C 0 280 0.017 0.009
;International Tables for Crystallography
(1992, Vol. C, Tables 4.2.6.8 and 6.1.1.1)
;
H 0 436.96 0.000 0.000
;International Tables for Crystallography
(1992, Vol. C, Table 6.1.1.2)
;
As 0 48 -1.011 1.006
;International Tables for Crystallography
(1992, Vol. C, Tables 4.2.6.8 and 6.1.1.1)
;
Co 0 8 -2.464 3.608
;International Tables for Crystallography
(1992, Vol. C, Tables 4.2.6.8 and 6.1.1.1)
;
F 0 144 0.069 0.053
;International Tables for Crystallography
(1992, Vol. C, Tables 4.2.6.8 and 6.1.1.1)
;
O 0 10.48 0.047 0.032
;International Tables for Crystallography
(1992, Vol. C, Tables 4.2.6.8 and 6.1.1.1)
;
P 0 24 0.283 0.434
;International Tables for Crystallography
(1992, Vol. C, Tables 4.2.6.8 and 6.1.1.1)
;

loop_
_geom_angle_atom_site_label_1
_geom_angle_atom_site_label_2
_geom_angle_atom_site_label_3
_geom_angle
_geom_angle_site_symmetry_1
_geom_angle_site_symmetry_2
_geom_angle_site_symmetry_3
_geom_angle_publ_flag
Co(1) As(1) C(3) 113.7(3) . . . yes
Co(1) As(1) C(4) 121.4(3) . . . yes
Co(1) As(1) C(5) 108.9(3) . . . yes
C(3) As(1) C(4) 102.7(4) . . . yes
C(3) As(1) C(5) 105.6(4) . . . yes
C(4) As(1) C(5) 103.1(4) . . . yes
Co(1) As(2) C(10) 108.0(3) . . . yes
Co(1) As(2) C(11) 118.5(3) . . . yes
Co(1) As(2) C(12) 122.0(3) . . . yes
C(10) As(2) C(11) 104.3(4) . . . yes
C(10) As(2) C(12) 101.4(4) . . . yes
C(11) As(2) C(12) 100.2(4) . . . yes
Co(1) As(3) C(13) 114.6(3) . . . yes
Co(1) As(3) C(14) 122.4(3) . . . yes
Co(1) As(3) C(15) 108.5(3) . . . yes
C(13) As(3) C(14) 100.7(4) . . . yes
C(13) As(3) C(15) 105.8(4) . . . yes
C(14) As(3) C(15) 103.3(4) . . . yes
Co(1) As(4) C(20) 106.9(3) . . . yes
Co(1) As(4) C(21) 121.5(3) . . . yes
Co(1) As(4) C(22) 121.6(3) . . . yes
C(20) As(4) C(21) 103.1(4) . . . yes
C(20) As(4) C(22) 102.8(4) . . . yes
C(21) As(4) C(22) 98.3(4) . . . yes
Co(1) As(5) C(23) 113.4(3) . . . yes
Co(1) As(5) C(24) 122.2(3) . . . yes
Co(1) As(5) C(25) 107.9(3) . . . yes
C(23) As(5) C(24) 102.5(4) . . . yes
C(23) As(5) C(25) 104.3(4) . . . yes
C(24) As(5) C(25) 104.9(4) . . . yes
Co(1) As(6) C(30) 107.6(3) . . . yes
Co(1) As(6) C(31) 119.3(3) . . . yes
Co(1) As(6) C(32) 121.3(3) . . . yes
C(30) As(6) C(31) 104.6(4) . . . yes
C(30) As(6) C(32) 102.0(4) . . . yes
C(31) As(6) C(32) 99.7(4) . . . yes
As(1) Co(1) As(2) 86.67(5) . . . yes
As(1) Co(1) As(3) 85.91(5) . . . yes
As(1) Co(1) As(4) 172.42(7) . . . yes
As(1) Co(1) As(5) 85.25(5) . . . yes
As(1) Co(1) As(6) 92.94(6) . . . yes
As(2) Co(1) As(3) 94.56(6) . . . yes
As(2) Co(1) As(4) 92.78(6) . . . yes
As(2) Co(1) As(5) 171.77(7) . . . yes
As(2) Co(1) As(6) 92.93(6) . . . yes
As(3) Co(1) As(4) 86.59(5) . . . yes
As(3) Co(1) As(5) 86.36(6) . . . yes
As(3) Co(1) As(6) 172.34(7) . . . yes
As(4) Co(1) As(5) 95.43(6) . . . yes
As(4) Co(1) As(6) 94.64(6) . . . yes
As(5) Co(1) As(6) 86.00(5) . . . yes
F(1) P(1) F(2) 92.4(5) . . . yes
F(1) P(1) F(3) 90.4(6) . . . yes
F(1) P(1) F(4) 174.0(6) . . . yes
F(1) P(1) F(5) 84.7(4) . . . yes
F(1) P(1) F(6) 87.3(6) . . . yes
F(2) P(1) F(3) 90.0(5) . . . yes
F(2) P(1) F(4) 87.0(4) . . . yes
F(2) P(1) F(5) 176.0(5) . . . yes
F(2) P(1) F(6) 88.0(5) . . . yes
F(3) P(1) F(4) 95.5(6) . . . yes
F(3) P(1) F(5) 92.8(5) . . . yes
F(3) P(1) F(6) 176.9(7) . . . yes
F(4) P(1) F(5) 95.7(4) . . . yes
F(4) P(1) F(6) 86.7(5) . . . yes
F(5) P(1) F(6) 89.1(5) . . . yes
F(7) P(2) F(8) 89.7(4) . . . yes
F(7) P(2) F(9) 89.5(4) . . . yes
F(7) P(2) F(10) 177.9(4) . . . yes
F(7) P(2) F(11) 91.4(4) . . . yes
F(7) P(2) F(12) 88.3(4) . . . yes
F(8) P(2) F(9) 89.5(4) . . . yes
F(8) P(2) F(10) 88.9(4) . . . yes
F(8) P(2) F(11) 178.9(4) . . . yes
F(8) P(2) F(12) 89.2(3) . . . yes
F(9) P(2) F(10) 89.1(4) . . . yes
F(9) P(2) F(11) 90.4(4) . . . yes
F(9) P(2) F(12) 177.4(4) . . . yes
F(10) P(2) F(11) 90.0(4) . . . yes
F(10) P(2) F(12) 93.2(5) . . . yes
F(11) P(2) F(12) 90.9(4) . . . yes
F(13) P(3) F(14) 87.6(5) . . . yes
F(13) P(3) F(15) 95.8(6) . . . yes
F(13) P(3) F(16) 178.4(6) . . . yes
F(13) P(3) F(17) 92.8(4) . . . yes
F(13) P(3) F(18) 92.3(6) . . . yes
F(14) P(3) F(15) 88.3(5) . . . yes
F(14) P(3) F(16) 92.6(5) . . . yes
F(14) P(3) F(17) 179.6(5) . . . yes
F(14) P(3) F(18) 89.2(5) . . . yes
F(15) P(3) F(16) 85.8(5) . . . yes
F(15) P(3) F(17) 91.6(5) . . . yes
F(15) P(3) F(18) 171.4(6) . . . yes
F(16) P(3) F(17) 87.1(4) . . . yes
F(16) P(3) F(18) 86.1(5) . . . yes
F(17) P(3) F(18) 90.8(5) . . . yes
C(2) C(1) H(1) 109.5 . . . no
C(2) C(1) H(2) 109.5 . . . no
C(2) C(1) H(3) 109.5 . . . no
H(1) C(1) H(2) 109.5 . . . no
H(1) C(1) H(3) 109.5 . . . no
H(2) C(1) H(3) 109.5 . . . no
C(1) C(2) C(3) 108.4(7) . . . yes
C(1) C(2) C(13) 108.4(7) . . . yes
C(1) C(2) C(23) 107.4(7) . . . yes
C(3) C(2) C(13) 109.7(7) . . . yes
C(3) C(2) C(23) 111.2(7) . . . yes
C(13) C(2) C(23) 111.7(7) . . . yes
As(1) C(3) C(2) 116.0(6) . . . yes
As(1) C(3) H(4) 107.8 . . . no
As(1) C(3) H(5) 107.8 . . . no
C(2) C(3) H(4) 107.8 . . . no
C(2) C(3) H(5) 107.8 . . . no
H(4) C(3) H(5) 109.4 . . . no
As(1) C(4) H(6) 109.5 . . . no
As(1) C(4) H(7) 109.5 . . . no
As(1) C(4) H(8) 109.5 . . . no
H(6) C(4) H(7) 109.5 . . . no
H(6) C(4) H(8) 109.5 . . . no
H(7) C(4) H(8) 109.5 . . . no
As(1) C(5) C(6) 121.5(7) . . . yes
As(1) C(5) C(10) 117.8(6) . . . yes
C(6) C(5) C(10) 120.6(8) . . . yes
C(5) C(6) C(7) 119.6(9) . . . yes
C(5) C(6) H(9) 120.2 . . . no
C(7) C(6) H(9) 120.2 . . . no
C(6) C(7) C(8) 120.5(9) . . . yes
C(6) C(7) H(10) 119.8 . . . no
C(8) C(7) H(10) 119.8 . . . no
C(7) C(8) C(9) 119.8(9) . . . yes
C(7) C(8) H(11) 120.1 . . . no
C(9) C(8) H(11) 120.1 . . . no
C(8) C(9) C(10) 120.8(9) . . . yes
C(8) C(9) H(12) 119.6 . . . no
C(10) C(9) H(12) 119.6 . . . no
As(2) C(10) C(5) 118.3(6) . . . yes
As(2) C(10) C(9) 123.0(7) . . . yes
C(5) C(10) C(9) 118.7(8) . . . yes
As(2) C(11) H(13) 109.5 . . . no
As(2) C(11) H(14) 109.5 . . . no
As(2) C(11) H(15) 109.5 . . . no
H(13) C(11) H(14) 109.5 . . . no
H(13) C(11) H(15) 109.5 . . . no
H(14) C(11) H(15) 109.5 . . . no
As(2) C(12) H(16) 109.5 . . . no
As(2) C(12) H(17) 109.5 . . . no
As(2) C(12) H(18) 109.5 . . . no
H(16) C(12) H(17) 109.5 . . . no
H(16) C(12) H(18) 109.5 . . . no
H(17) C(12) H(18) 109.5 . . . no
As(3) C(13) C(2) 116.1(6) . . . yes
As(3) C(13) H(19) 107.8 . . . no
As(3) C(13) H(20) 107.8 . . . no
C(2) C(13) H(19) 107.8 . . . no
C(2) C(13) H(20) 107.8 . . . no
H(19) C(13) H(20) 109.5 . . . no
As(3) C(14) H(21) 109.5 . . . no
As(3) C(14) H(22) 109.5 . . . no
As(3) C(14) H(23) 109.5 . . . no
H(21) C(14) H(22) 109.5 . . . no
H(21) C(14) H(23) 109.5 . . . no
H(22) C(14) H(23) 109.5 . . . no
As(3) C(15) C(16) 121.1(7) . . . yes
As(3) C(15) C(20) 118.9(6) . . . yes
C(16) C(15) C(20) 119.9(8) . . . yes
C(15) C(16) C(17) 118.9(9) . . . yes
C(15) C(16) H(24) 120.5 . . . no
C(17) C(16) H(24) 120.5 . . . no
C(16) C(17) C(18) 120.3(9) . . . yes
C(16) C(17) H(25) 119.9 . . . no
C(18) C(17) H(25) 119.9 . . . no
C(17) C(18) C(19) 120.0(9) . . . yes
C(17) C(18) H(26) 120.0 . . . no
C(19) C(18) H(26) 120.0 . . . no
C(18) C(19) C(20) 120.0(9) . . . yes
C(18) C(19) H(27) 120.0 . . . no
C(20) C(19) H(27) 120.0 . . . no
As(4) C(20) C(15) 118.4(6) . . . yes
As(4) C(20) C(19) 120.9(7) . . . yes
C(15) C(20) C(19) 120.6(8) . . . yes
As(4) C(21) H(28) 109.5 . . . no
As(4) C(21) H(29) 109.5 . . . no
As(4) C(21) H(30) 109.5 . . . no
H(28) C(21) H(29) 109.5 . . . no
H(28) C(21) H(30) 109.5 . . . no
H(29) C(21) H(30) 109.5 . . . no
As(4) C(22) H(31) 109.5 . . . no
As(4) C(22) H(32) 109.5 . . . no
As(4) C(22) H(33) 109.5 . . . no
H(31) C(22) H(32) 109.5 . . . no
H(31) C(22) H(33) 109.5 . . . no
H(32) C(22) H(33) 109.5 . . . no
As(5) C(23) C(2) 116.6(6) . . . yes
As(5) C(23) H(34) 107.6 . . . no
As(5) C(23) H(35) 107.6 . . . no
C(2) C(23) H(34) 107.7 . . . no
C(2) C(23) H(35) 107.7 . . . no
H(34) C(23) H(35) 109.5 . . . no
As(5) C(24) H(36) 109.5 . . . no
As(5) C(24) H(37) 109.5 . . . no
As(5) C(24) H(38) 109.5 . . . no
H(36) C(24) H(37) 109.5 . . . no
H(36) C(24) H(38) 109.5 . . . no
H(37) C(24) H(38) 109.5 . . . no
As(5) C(25) C(26) 120.6(6) . . . yes
As(5) C(25) C(30) 118.2(6) . . . yes
C(26) C(25) C(30) 121.2(8) . . . yes
C(25) C(26) C(27) 119.2(9) . . . yes
C(25) C(26) H(39) 120.4 . . . no
C(27) C(26) H(39) 120.4 . . . no
C(26) C(27) C(28) 120.0(9) . . . yes
C(26) C(27) H(40) 120.0 . . . no
C(28) C(27) H(40) 120.0 . . . no
C(27) C(28) C(29) 120.9(9) . . . yes
C(27) C(28) H(41) 119.5 . . . no
C(29) C(28) H(41) 119.6 . . . no
C(28) C(29) C(30) 119.1(9) . . . yes
C(28) C(29) H(42) 120.5 . . . no
C(30) C(29) H(42) 120.5 . . . no
As(6) C(30) C(25) 118.9(6) . . . yes
As(6) C(30) C(29) 121.4(7) . . . yes
C(25) C(30) C(29) 119.6(8) . . . yes
As(6) C(31) H(43) 109.5 . . . no
As(6) C(31) H(44) 109.5 . . . no
As(6) C(31) H(45) 109.5 . . . no
H(43) C(31) H(44) 109.5 . . . no
H(43) C(31) H(45) 109.5 . . . no
H(44) C(31) H(45) 109.5 . . . no
As(6) C(32) H(46) 109.5 . . . no
As(6) C(32) H(47) 109.5 . . . no
As(6) C(32) H(48) 109.5 . . . no
H(46) C(32) H(47) 109.5 . . . no
H(46) C(32) H(48) 109.5 . . . no
H(47) C(32) H(48) 109.5 . . . no
O(1) C(33) C(34) 123(1) . . . yes
O(1) C(33) C(35) 123(2) . . . yes
C(34) C(33) C(35) 114(1) . . . yes
C(33) C(34) H(49) 109.5 . . . no
C(33) C(34) H(50) 109.5 . . . no
C(33) C(34) H(51) 109.5 . . . no
H(49) C(34) H(50) 109.5 . . . no
H(49) C(34) H(51) 109.5 . . . no
H(50) C(34) H(51) 109.4 . . . no
C(33) C(35) H(52) 109.5 . . . no
C(33) C(35) H(53) 109.5 . . . no
C(33) C(35) H(54) 109.5 . . . no
H(52) C(35) H(53) 109.4 . . . no
H(52) C(35) H(54) 109.5 . . . no
H(53) C(35) H(54) 109.5 . . . no

loop_
_geom_bond_atom_site_label_1
_geom_bond_atom_site_label_2
_geom_bond_distance
_geom_bond_site_symmetry_1
_geom_bond_site_symmetry_2
_geom_bond_publ_flag
As(1) Co(1) 2.332(2) . . yes
As(1) C(3) 1.946(8) . . yes
As(1) C(4) 1.926(9) . . yes
As(1) C(5) 1.929(9) . . yes
As(2) Co(1) 2.362(2) . . yes
As(2) C(10) 1.926(8) . . yes
As(2) C(11) 1.94(1) . . yes
As(2) C(12) 1.93(1) . . yes
As(3) Co(1) 2.342(2) . . yes
As(3) C(13) 1.940(9) . . yes
As(3) C(14) 1.945(9) . . yes
As(3) C(15) 1.924(8) . . yes
As(4) Co(1) 2.364(2) . . yes
As(4) C(20) 1.961(9) . . yes
As(4) C(21) 1.941(8) . . yes
As(4) C(22) 1.936(9) . . yes
As(5) Co(1) 2.355(2) . . yes
As(5) C(23) 1.962(8) . . yes
As(5) C(24) 1.942(9) . . yes
As(5) C(25) 1.941(8) . . yes
As(6) Co(1) 2.360(2) . . yes
As(6) C(30) 1.930(8) . . yes
As(6) C(31) 1.946(9) . . yes
As(6) C(32) 1.923(9) . . yes
P(1) F(1) 1.567(7) . . yes
P(1) F(2) 1.575(7) . . yes
P(1) F(3) 1.489(7) . . yes
P(1) F(4) 1.547(7) . . yes
P(1) F(5) 1.559(6) . . yes
P(1) F(6) 1.559(8) . . yes
P(2) F(7) 1.578(7) . . yes
P(2) F(8) 1.599(6) . . yes
P(2) F(9) 1.585(6) . . yes
P(2) F(10) 1.561(7) . . yes
P(2) F(11) 1.584(6) . . yes
P(2) F(12) 1.563(7) . . yes
P(3) F(13) 1.509(7) . . yes
P(3) F(14) 1.569(7) . . yes
P(3) F(15) 1.537(7) . . yes
P(3) F(16) 1.610(8) . . yes
P(3) F(17) 1.561(7) . . yes
P(3) F(18) 1.557(7) . . yes
O(1) C(33) 1.23(1) . . yes
C(1) C(2) 1.52(1) . . yes
C(1) H(1) 0.95 . . no
C(1) H(2) 0.95 . . no
C(1) H(3) 0.95 . . no
C(2) C(3) 1.55(1) . . yes
C(2) C(13) 1.52(1) . . yes
C(2) C(23) 1.53(1) . . yes
C(3) H(4) 0.95 . . no
C(3) H(5) 0.95 . . no
C(4) H(6) 0.95 . . no
C(4) H(7) 0.95 . . no
C(4) H(8) 0.95 . . no
C(5) C(6) 1.39(1) . . yes
C(5) C(10) 1.41(1) . . yes
C(6) C(7) 1.37(1) . . yes
C(6) H(9) 0.95 . . no
C(7) C(8) 1.39(1) . . yes
C(7) H(10) 0.95 . . no
C(8) C(9) 1.39(1) . . yes
C(8) H(11) 0.95 . . no
C(9) C(10) 1.37(1) . . yes
C(9) H(12) 0.95 . . no
C(11) H(13) 0.95 . . no
C(11) H(14) 0.95 . . no
C(11) H(15) 0.95 . . no
C(12) H(16) 0.95 . . no
C(12) H(17) 0.95 . . no
C(12) H(18) 0.95 . . no
C(13) H(19) 0.95 . . no
C(13) H(20) 0.95 . . no
C(14) H(21) 0.95 . . no
C(14) H(22) 0.95 . . no
C(14) H(23) 0.95 . . no
C(15) C(16) 1.39(1) . . yes
C(15) C(20) 1.36(1) . . yes
C(16) C(17) 1.39(1) . . yes
C(16) H(24) 0.95 . . no
C(17) C(18) 1.38(1) . . yes
C(17) H(25) 0.95 . . no
C(18) C(19) 1.36(1) . . yes
C(18) H(26) 0.95 . . no
C(19) C(20) 1.39(1) . . yes
C(19) H(27) 0.95 . . no
C(21) H(28) 0.95 . . no
C(21) H(29) 0.95 . . no
C(21) H(30) 0.95 . . no
C(22) H(31) 0.95 . . no
C(22) H(32) 0.95 . . no
C(22) H(33) 0.95 . . no
C(23) H(34) 0.95 . . no
C(23) H(35) 0.95 . . no
C(24) H(36) 0.95 . . no
C(24) H(37) 0.95 . . no
C(24) H(38) 0.95 . . no
C(25) C(26) 1.39(1) . . yes
C(25) C(30) 1.36(1) . . yes
C(26) C(27) 1.37(1) . . yes
C(26) H(39) 0.95 . . no
C(27) C(28) 1.38(1) . . yes
C(27) H(40) 0.95 . . no
C(28) C(29) 1.38(1) . . yes
C(28) H(41) 0.95 . . no
C(29) C(30) 1.39(1) . . yes
C(29) H(42) 0.95 . . no
C(31) H(43) 0.95 . . no
C(31) H(44) 0.95 . . no
C(31) H(45) 0.95 . . no
C(32) H(46) 0.95 . . no
C(32) H(47) 0.95 . . no
C(32) H(48) 0.95 . . no
C(33) C(34) 1.45(2) . . yes
C(33) C(35) 1.42(2) . . yes
C(34) H(49) 0.95 . . no
C(34) H(50) 0.95 . . no
C(34) H(51) 0.95 . . no
C(35) H(52) 0.95 . . no
C(35) H(53) 0.95 . . no
C(35) H(54) 0.95 . . no

loop_
_geom_contact_atom_site_label_1
_geom_contact_atom_site_label_2
_geom_contact_distance
_geom_contact_site_symmetry_1
_geom_contact_site_symmetry_2
_geom_contact_publ_flag
F(1) C(32) 3.31(1) . . no
F(1) C(12) 3.47(1) . . no
F(1) C(19) 3.58(1) . 8_456 no
F(2) O(2) 2.68(4) . . no
F(2) C(12) 3.42(1) . . no
F(2) C(26) 3.50(1) . 6_545 no
F(3) C(7) 3.30(1) . 5_556 no
F(3) C(17) 3.31(1) . 1_455 no
F(3) C(8) 3.44(1) . 5_556 no
F(4) F(11) 3.297(9) . 3_546 no
F(4) C(26) 3.48(1) . 6_545 no
F(4) C(28) 3.56(1) . 3_546 no
F(4) C(23) 3.56(1) . 6_545 no
F(5) C(22) 3.52(1) . 8_456 no
F(5) C(18) 3.53(1) . 1_455 no
F(6) C(19) 3.30(1) . 8_456 no
F(6) C(18) 3.48(1) . 8_456 no
F(6) C(26) 3.48(1) . 6_545 no
F(7) C(26) 3.24(1) . . no
F(7) C(29) 3.33(1) . 8_556 no
F(7) C(27) 3.42(1) . . no
F(8) C(21) 3.21(1) . . no
F(8) C(31) 3.29(1) . 8_556 no
F(8) C(32) 3.30(1) . 8_556 no
F(8) C(29) 3.33(1) . 8_556 no
F(8) C(24) 3.50(1) . . no
F(9) C(25) 3.16(1) . . no
F(9) C(30) 3.17(1) . . no
F(9) C(26) 3.36(1) . . no
F(9) C(29) 3.38(1) . . no
F(9) C(21) 3.41(1) . . no
F(9) C(24) 3.44(1) . 8_456 no
F(9) C(27) 3.53(1) . . no
F(9) C(28) 3.54(1) . . no
F(10) C(16) 3.04(1) . 8_456 no
F(10) C(13) 3.24(1) . 8_456 no
F(10) C(15) 3.47(1) . 8_456 no
F(10) C(17) 3.49(1) . 8_456 no
F(10) C(24) 3.55(1) . 8_456 no
F(11) C(24) 3.21(1) . 8_456 no
F(11) C(23) 3.53(1) . 8_456 no
F(12) C(31) 3.32(1) . 8_556 no
F(12) F(13) 3.46(1) . . no
F(12) C(35) 3.52(2) . . no
F(13) C(31) 3.16(1) . 8_556 no
F(14) C(11) 3.22(1) . 4 no
F(14) O(2) 3.57(4) . 4 no
F(15) C(9) 3.23(1) . 4 no
F(15) C(12) 3.45(1) . 4 no
F(16) O(2) 2.65(4) . 4 no
F(16) C(4) 3.33(1) . 7 no
F(16) C(3) 3.37(1) . 7 no
F(16) C(1) 3.55(1) . 7 no
F(17) C(31) 3.26(1) . 8_556 no
F(17) C(1) 3.49(1) . 7 no
F(18) C(1) 3.33(1) . 8_456 no
F(18) C(4) 3.56(1) . 7 no
O(1) C(11) 3.24(1) . 3_656 no
O(1) C(6) 3.33(1) . 7 no
O(1) C(14) 3.45(1) . 7 no
O(1) C(7) 3.57(2) . 7 no
O(2) C(11) 3.20(5) . . no
O(2) C(26) 3.30(4) . 6_545 no
O(2) C(4) 3.47(5) . 6_545 no
O(2) C(27) 3.52(4) . 6_545 no
C(1) C(6) 3.41(1) . 2_556 no
C(4) C(35) 3.46(2) . 8_456 no
C(6) C(33) 3.54(2) . 7_554 no
C(14) C(14) 3.55(2) . 5_656 no
C(18) C(34) 3.52(2) . 3_646 no

loop_
_geom_torsion_atom_site_label_1
_geom_torsion_atom_site_label_2
_geom_torsion_atom_site_label_3
_geom_torsion_atom_site_label_4
_geom_torsion_site_symmetry_1
_geom_torsion_site_symmetry_2
_geom_torsion_site_symmetry_3
_geom_torsion_site_symmetry_4
_geom_torsion
_geom_torsion_publ_flag
As(1) Co(1) As(2) C(10) . . . . 5.1(3) no
As(1) Co(1) As(2) C(11) . . . . 123.2(3) no
As(1) Co(1) As(2) C(12) . . . . -111.6(4) no
As(1) Co(1) As(3) C(13) . . . . 56.2(3) no
As(1) Co(1) As(3) C(14) . . . . -65.9(3) no
As(1) Co(1) As(3) C(15) . . . . 174.2(3) no
As(1) Co(1) As(4) C(20) . . . . 16.2(6) no
As(1) Co(1) As(4) C(21) . . . . 133.8(6) no
As(1) Co(1) As(4) C(22) . . . . -101.1(6) no
As(1) Co(1) As(5) C(23) . . . . -31.2(3) no
As(1) Co(1) As(5) C(24) . . . . -154.7(3) no
As(1) Co(1) As(5) C(25) . . . . 83.8(3) no
As(1) Co(1) As(6) C(30) . . . . -74.5(3) no
As(1) Co(1) As(6) C(31) . . . . 44.3(3) no
As(1) Co(1) As(6) C(32) . . . . 168.9(3) no
As(1) C(3) C(2) C(1) . . . . -160.2(6) no
As(1) C(3) C(2) C(13) . . . . 81.6(8) no
As(1) C(3) C(2) C(23) . . . . -42.4(8) no
As(1) C(5) C(6) C(7) . . . . -177.1(7) no
As(1) C(5) C(10) As(2) . . . . 1(1) no
As(1) C(5) C(10) C(9) . . . . 177.7(7) no
As(2) Co(1) As(1) C(3) . . . . -122.2(3) no
As(2) Co(1) As(1) C(4) . . . . 114.5(3) no
As(2) Co(1) As(1) C(5) . . . . -4.7(3) no
As(2) Co(1) As(3) C(13) . . . . 142.6(3) no
As(2) Co(1) As(3) C(14) . . . . 20.4(3) no
As(2) Co(1) As(3) C(15) . . . . -99.5(3) no
As(2) Co(1) As(4) C(20) . . . . 101.8(3) no
As(2) Co(1) As(4) C(21) . . . . -140.5(4) no
As(2) Co(1) As(4) C(22) . . . . -15.4(4) no
As(2) Co(1) As(5) C(23) . . . . -41.7(6) no
As(2) Co(1) As(5) C(24) . . . . -165.2(6) no
As(2) Co(1) As(5) C(25) . . . . 73.2(6) no
As(2) Co(1) As(6) C(30) . . . . -161.3(3) no
As(2) Co(1) As(6) C(31) . . . . -42.5(3) no
As(2) Co(1) As(6) C(32) . . . . 82.1(3) no
As(2) C(10) C(5) C(6) . . . . -178.0(7) no
As(2) C(10) C(9) C(8) . . . . 176.5(8) no
As(3) Co(1) As(1) C(3) . . . . -27.3(3) no
As(3) Co(1) As(1) C(4) . . . . -150.7(3) no
As(3) Co(1) As(1) C(5) . . . . 90.1(3) no
As(3) Co(1) As(2) C(10) . . . . -80.6(3) no
As(3) Co(1) As(2) C(11) . . . . 37.6(3) no
As(3) Co(1) As(2) C(12) . . . . 162.8(4) no
As(3) Co(1) As(4) C(20) . . . . 7.4(3) no
As(3) Co(1) As(4) C(21) . . . . 125.1(4) no
As(3) Co(1) As(4) C(22) . . . . -109.8(4) no
As(3) Co(1) As(5) C(23) . . . . 55.0(3) no
As(3) Co(1) As(5) C(24) . . . . -68.5(3) no
As(3) Co(1) As(5) C(25) . . . . 170.0(3) no
As(3) Co(1) As(6) C(30) . . . . 6.7(6) no
As(3) Co(1) As(6) C(31) . . . . 125.5(6) no
As(3) Co(1) As(6) C(32) . . . . -110.0(6) no
As(3) C(13) C(2) C(1) . . . . -162.6(6) no
As(3) C(13) C(2) C(3) . . . . -44.4(9) no
As(3) C(13) C(2) C(23) . . . . 79.3(8) no
As(3) C(15) C(16) C(17) . . . . 179.3(7) no
As(3) C(15) C(20) As(4) . . . . 1.6(9) no
As(3) C(15) C(20) C(19) . . . . 178.1(7) no
As(4) Co(1) As(1) C(3) . . . . -36.1(6) no
As(4) Co(1) As(1) C(4) . . . . -159.4(6) no
As(4) Co(1) As(1) C(5) . . . . 81.3(6) no
As(4) Co(1) As(2) C(10) . . . . -167.4(3) no
As(4) Co(1) As(2) C(11) . . . . -49.2(3) no
As(4) Co(1) As(2) C(12) . . . . 76.0(4) no
As(4) Co(1) As(3) C(13) . . . . -124.9(3) no
As(4) Co(1) As(3) C(14) . . . . 112.9(3) no
As(4) Co(1) As(3) C(15) . . . . -6.9(3) no
As(4) Co(1) As(5) C(23) . . . . 141.2(3) no
As(4) Co(1) As(5) C(24) . . . . 17.8(3) no
As(4) Co(1) As(5) C(25) . . . . -103.8(3) no
As(4) Co(1) As(6) C(30) . . . . 105.7(3) no
As(4) Co(1) As(6) C(31) . . . . -135.5(3) no
As(4) Co(1) As(6) C(32) . . . . -11.0(3) no
As(4) C(20) C(15) C(16) . . . . 178.4(7) no
As(4) C(20) C(19) C(18) . . . . 179.9(7) no
As(5) Co(1) As(1) C(3) . . . . 59.3(3) no
As(5) Co(1) As(1) C(4) . . . . -64.0(3) no
As(5) Co(1) As(1) C(5) . . . . 176.8(3) no
As(5) Co(1) As(2) C(10) . . . . 15.6(6) no
As(5) Co(1) As(2) C(11) . . . . 133.7(6) no
As(5) Co(1) As(2) C(12) . . . . -101.0(6) no
As(5) Co(1) As(3) C(13) . . . . -29.2(3) no
As(5) Co(1) As(3) C(14) . . . . -151.4(3) no
As(5) Co(1) As(3) C(15) . . . . 88.7(3) no
As(5) Co(1) As(4) C(20) . . . . -78.6(3) no
As(5) Co(1) As(4) C(21) . . . . 39.0(4) no
As(5) Co(1) As(4) C(22) . . . . 164.1(4) no
As(5) Co(1) As(6) C(30) . . . . 10.5(3) no
As(5) Co(1) As(6) C(31) . . . . 129.3(3) no
As(5) Co(1) As(6) C(32) . . . . -106.1(3) no
As(5) C(23) C(2) C(1) . . . . -163.6(6) no
As(5) C(23) C(2) C(3) . . . . 78.1(8) no
As(5) C(23) C(2) C(13) . . . . -44.8(9) no
As(5) C(25) C(26) C(27) . . . . -178.2(7) no
As(5) C(25) C(30) As(6) . . . . 3(1) no
As(5) C(25) C(30) C(29) . . . . 179.1(7) no
As(6) Co(1) As(1) C(3) . . . . 145.1(3) no
As(6) Co(1) As(1) C(4) . . . . 21.8(3) no
As(6) Co(1) As(1) C(5) . . . . -97.5(3) no
As(6) Co(1) As(2) C(10) . . . . 97.8(3) no
As(6) Co(1) As(2) C(11) . . . . -144.0(3) no
As(6) Co(1) As(2) C(12) . . . . -18.8(4) no
As(6) Co(1) As(3) C(13) . . . . -25.4(6) no
As(6) Co(1) As(3) C(14) . . . . -147.5(6) no
As(6) Co(1) As(3) C(15) . . . . 92.6(6) no
As(6) Co(1) As(4) C(20) . . . . -165.0(3) no
As(6) Co(1) As(4) C(21) . . . . -47.4(4) no
As(6) Co(1) As(4) C(22) . . . . 77.7(4) no
As(6) Co(1) As(5) C(23) . . . . -124.5(3) no
As(6) Co(1) As(5) C(24) . . . . 112.0(3) no
As(6) Co(1) As(5) C(25) . . . . -9.5(3) no
As(6) C(30) C(25) C(26) . . . . -176.3(6) no
As(6) C(30) C(29) C(28) . . . . 175.9(7) no
Co(1) As(1) C(3) C(2) . . . . -33.5(7) no
Co(1) As(1) C(5) C(6) . . . . -177.8(7) no
Co(1) As(1) C(5) C(10) . . . . 3.4(7) no
Co(1) As(2) C(10) C(5) . . . . -4.7(7) no
Co(1) As(2) C(10) C(9) . . . . 178.6(7) no
Co(1) As(3) C(13) C(2) . . . . -30.2(7) no
Co(1) As(3) C(15) C(16) . . . . -172.0(7) no
Co(1) As(3) C(15) C(20) . . . . 4.8(7) no
Co(1) As(4) C(20) C(15) . . . . -7.1(7) no
Co(1) As(4) C(20) C(19) . . . . 176.3(7) no
Co(1) As(5) C(23) C(2) . . . . -29.1(7) no
Co(1) As(5) C(25) C(26) . . . . -174.7(6) no
Co(1) As(5) C(25) C(30) . . . . 6.3(7) no
Co(1) As(6) C(30) C(25) . . . . -10.4(8) no
Co(1) As(6) C(30) C(29) . . . . 173.2(7) no
C(2) C(3) As(1) C(4) . . . . 99.5(6) no
C(2) C(3) As(1) C(5) . . . . -152.8(6) no
C(2) C(13) As(3) C(14) . . . . 103.1(7) no
C(2) C(13) As(3) C(15) . . . . -149.7(6) no
C(2) C(23) As(5) C(24) . . . . 104.6(7) no
C(2) C(23) As(5) C(25) . . . . -146.2(6) no
C(3) As(1) C(5) C(6) . . . . -55.3(8) no
C(3) As(1) C(5) C(10) . . . . 125.9(7) no
C(4) As(1) C(5) C(6) . . . . 52.1(8) no
C(4) As(1) C(5) C(10) . . . . -126.7(7) no
C(5) C(6) C(7) C(8) . . . . -1(2) no
C(5) C(10) As(2) C(11) . . . . -131.5(7) no
C(5) C(10) As(2) C(12) . . . . 124.7(7) no
C(5) C(10) C(9) C(8) . . . . 0(2) no
C(6) C(5) C(10) C(9) . . . . -1(1) no
C(6) C(7) C(8) C(9) . . . . 0(2) no
C(7) C(6) C(5) C(10) . . . . 2(1) no
C(7) C(8) C(9) C(10) . . . . 1(2) no
C(9) C(10) As(2) C(11) . . . . 51.7(9) no
C(9) C(10) As(2) C(12) . . . . -52.1(9) no
C(13) As(3) C(15) C(16) . . . . -48.6(8) no
C(13) As(3) C(15) C(20) . . . . 128.2(7) no
C(14) As(3) C(15) C(16) . . . . 56.8(8) no
C(14) As(3) C(15) C(20) . . . . -126.4(7) no
C(15) C(16) C(17) C(18) . . . . 2(2) no
C(15) C(20) As(4) C(21) . . . . -136.2(7) no
C(15) C(20) As(4) C(22) . . . . 122.0(7) no
C(15) C(20) C(19) C(18) . . . . 3(1) no
C(16) C(15) C(20) C(19) . . . . -5(1) no
C(16) C(17) C(18) C(19) . . . . -3(2) no
C(17) C(16) C(15) C(20) . . . . 2(1) no
C(17) C(18) C(19) C(20) . . . . 1(2) no
C(19) C(20) As(4) C(21) . . . . 47.2(8) no
C(19) C(20) As(4) C(22) . . . . -54.6(8) no
C(23) As(5) C(25) C(26) . . . . -53.8(8) no
C(23) As(5) C(25) C(30) . . . . 127.2(7) no
C(24) As(5) C(25) C(26) . . . . 53.6(8) no
C(24) As(5) C(25) C(30) . . . . -125.4(7) no
C(25) C(26) C(27) C(28) . . . . -1(2) no
C(25) C(30) As(6) C(31) . . . . -138.2(7) no
C(25) C(30) As(6) C(32) . . . . 118.2(7) no
C(25) C(30) C(29) C(28) . . . . 0(1) no
C(26) C(25) C(30) C(29) . . . . 0(1) no
C(26) C(27) C(28) C(29) . . . . 1(2) no
C(27) C(26) C(25) C(30) . . . . 1(1) no
C(27) C(28) C(29) C(30) . . . . 0(2) no
C(29) C(30) As(6) C(31) . . . . 45.4(8) no
C(29) C(30) As(6) C(32) . . . . -58.2(8) no
